data_7130411
loop_
_publ_author_name
'Abeysekera, Amila M.'
'Averkiev, Boris B.'
'Sinha, Abhijeet Shekhar'
'Aaker\"oy, Christer'

_publ_section_title
;
 Evaluating structure-property relationship in a new family of
 mechanically flexible co-crystals
;
_journal_name_full 'Chemical Communications'
_journal_paper_doi 10.1039/D2CC02047E
_journal_year 2022
_chemical_formula_moiety 'C8 H9 I N2 O, C7 H5 Cl O2'
_chemical_formula_sum 'C15 H14 Cl I N2 O3'
_chemical_formula_weight 432.63
_space_group_crystal_system monoclinic
_space_group_IT_number 15
_space_group_name_Hall '-C 2yc'
_space_group_name_H-M_alt 'C 1 2/c 1'
_atom_sites_solution_hydrogens mixed
_atom_sites_solution_primary dual
_audit_creation_date 2019-09-10
_audit_creation_method
;
APEX2 v2014.11-0
Olex2 1.2
(compiled 2018.05.29 svn.r3508 for OlexSys, GUI svn.r5506)
;
_audit_update_record
;
2022-02-14 deposited with the CCDC.	2022-07-26 downloaded from the CCDC.
;
_cell_angle_alpha 90
_cell_angle_beta 124.614(3)
_cell_angle_gamma 90
_cell_formula_units_Z 8
_cell_length_a 34.113(3)
_cell_length_b 4.0412(3)
_cell_length_c 28.573(2)
_cell_measurement_reflns_used 7108
_cell_measurement_temperature 200.(2)
_cell_measurement_theta_max 68.12
_cell_measurement_theta_min 3.15
_cell_volume 3241.8(5)
_computing_cell_refinement 'SAINT v8.34A (Bruker, 2013)'
_computing_data_collection 'Bruker MicroStar'
_computing_data_reduction 'SAINT v8.34A (Bruker, 2013)'
_computing_molecular_graphics 'Olex2 (Dolomanov et al., 2009)'
_computing_publication_material 'Olex2 (Dolomanov et al., 2009)'
_computing_structure_refinement 'SHELXL-2014/7 (Sheldrick, 2014)'
_computing_structure_solution 'XT (Sheldrick, 2015)'
_diffrn_ambient_temperature 200.(2)
_diffrn_measured_fraction_theta_full 'ACTA 50'
_diffrn_measured_fraction_theta_max 0.976
_diffrn_measurement_device_type 'Bruker MicroStar'
_diffrn_measurement_method '\f and \w scans'
_diffrn_radiation_type CuK\a
_diffrn_radiation_wavelength 1.54178
_diffrn_reflns_av_R_equivalents 0.0500
_diffrn_reflns_av_unetI/netI 0.0430
_diffrn_reflns_limit_h_max 40
_diffrn_reflns_limit_h_min -40
_diffrn_reflns_limit_k_max 4
_diffrn_reflns_limit_k_min -4
_diffrn_reflns_limit_l_max 34
_diffrn_reflns_limit_l_min -32
_diffrn_reflns_number 12254
_diffrn_reflns_theta_full 'ACTA 50'
_diffrn_reflns_theta_max 68.21
_diffrn_reflns_theta_min 3.15
_exptl_absorpt_coefficient_mu 17.165
_exptl_absorpt_correction_T_max 0.53
_exptl_absorpt_correction_T_min 0.21
_exptl_absorpt_correction_type multi-scan
_exptl_absorpt_process_details
;
SADABS-2014/5 (Bruker,2014/5) was used for absorption correction.
wR2(int) was 0.1231 before and 0.0725 after correction.
The Ratio of minimum to maximum transmission is 0.3236.
The \l/2 correction factor is 0.00150.
;
_exptl_crystal_colour colourless
_exptl_crystal_density_diffrn 1.773
_exptl_crystal_density_method 'not measured'
_exptl_crystal_description Rectangular
_exptl_crystal_F_000 1696
_exptl_crystal_size_max 0.130
_exptl_crystal_size_mid 0.065
_exptl_crystal_size_min 0.042
_refine_diff_density_max 1.943
_refine_diff_density_min -0.876
_refine_ls_extinction_method none
_refine_ls_goodness_of_fit_ref 1.170
_refine_ls_hydrogen_treatment mixed
_refine_ls_matrix_type full
_refine_ls_number_parameters 208
_refine_ls_number_reflns 2888
_refine_ls_number_restraints 2
_refine_ls_restrained_S_all 1.170
_refine_ls_R_factor_all 0.0713
_refine_ls_R_factor_gt 0.0668
_refine_ls_shift/su_max 0.001
_refine_ls_shift/su_mean 0.000
_refine_ls_structure_factor_coef Fsqd
_refine_ls_weighting_details 'w=1/[\s^2^(Fo^2^)+(0.0508P)^2^+78.6144P] where P=(Fo^2^+2Fc^2^)/3'
_refine_ls_weighting_scheme calc
_refine_ls_wR_factor_gt 0.1711
_refine_ls_wR_factor_ref 0.1737
_reflns_number_gt 2636
_reflns_number_total 2888
_reflns_threshold_expression 'I > 2\s(I)'
_cod_data_source_file d2cc02047e2.cif
_cod_data_source_block I-Et_4Cl-BA
_cod_original_cell_volume 3241.8(4)
_cod_database_code 7130411

loop_
_space_group_symop_operation_xyz
'x, y, z'
'-x, y, -z+1/2'
'x+1/2, y+1/2, z'
'-x+1/2, y+1/2, -z+1/2'
'-x, -y, -z'
'x, -y, z-1/2'
'-x+1/2, -y+1/2, -z'
'x+1/2, -y+1/2, z-1/2'

loop_
_atom_site_type_symbol
_atom_site_label
_atom_site_fract_x
_atom_site_fract_y
_atom_site_fract_z
_atom_site_U_iso_or_equiv
_atom_site_adp_type
_atom_site_calc_flag
_atom_site_refinement_flags_adp
_atom_site_refinement_flags_occupancy
_atom_site_refinement_flags_posn
_atom_site_occupancy
_atom_site_disorder_assembly
_atom_site_disorder_group
C C1 0.3275(3) 0.135(3) 0.4893(4) 0.042(2) Uani d . . . 1 . .
N N2 0.3694(3) 0.289(2) 0.5150(3) 0.0437(19) Uani d . . . 1 . .
C C3 0.3917(3) 0.373(3) 0.5695(4) 0.045(2) Uani d . . . 1 . .
H H3 0.4216 0.4829 0.5875 0.054 Uiso calc U . R 1 . .
C C4 0.3736(3) 0.309(3) 0.6009(4) 0.041(2) Uani d . . . 1 . .
C C5 0.3307(4) 0.142(3) 0.5752(4) 0.052(3) Uani d . . . 1 . .
H H5 0.3178 0.0896 0.5962 0.062 Uiso calc U . R 1 . .
C C6 0.3071(3) 0.053(3) 0.5191(4) 0.050(3) Uani d . . . 1 . .
H H6 0.2777 -0.0622 0.5006 0.06 Uiso calc U . R 1 . .
I I7 0.41136(2) 0.45935(17) 0.68601(3) 0.0497(3) Uani d . . . 1 . .
H H8 0.322(3) 0.18(2) 0.421(4) 0.04(3) Uiso d . . D 1 . .
N N8 0.3069(3) 0.066(2) 0.4324(3) 0.046(2) Uani d . . D 1 . .
C C9 0.2656(3) -0.101(3) 0.3948(4) 0.049(2) Uani d . . . 1 . .
O O10 0.2411(3) -0.224(3) 0.4085(4) 0.075(3) Uani d . . . 1 . .
C C11 0.2543(3) -0.119(3) 0.3356(4) 0.052(3) Uani d . . . 1 . .
H H11A 0.2774 -0.2682 0.3357 0.063 Uiso calc U . R 1 . .
H H11B 0.2578 0.1038 0.324 0.063 Uiso calc U . R 1 . .
C C12 0.2037(4) -0.246(4) 0.2923(5) 0.068(3) Uani d . . . 1 . .
H H12A 0.1973 -0.2467 0.2543 0.102 Uiso calc U . R 1 . .
H H12B 0.1808 -0.1005 0.2925 0.102 Uiso calc U . R 1 . .
H H12C 0.2006 -0.471 0.3026 0.102 Uiso calc U . R 1 . .
C C13 0.4181(3) -0.302(3) 0.3967(4) 0.037(2) Uani d . . . 1 . .
C C14 0.3938(3) -0.239(3) 0.3392(4) 0.042(2) Uani d . . . 1 . .
H H14 0.3611 -0.296 0.3146 0.051 Uiso calc U . R 1 . .
C C15 0.4165(3) -0.094(3) 0.3172(4) 0.044(2) Uani d . . . 1 . .
H H15 0.3999 -0.0544 0.2775 0.053 Uiso calc U . R 1 . .
C C16 0.4642(3) -0.005(2) 0.3538(4) 0.039(2) Uani d . . . 1 . .
C C17 0.4889(3) -0.070(3) 0.4112(4) 0.046(2) Uani d . . . 1 . .
H H17 0.5217 -0.0148 0.4358 0.055 Uiso calc U . R 1 . .
C C18 0.4659(3) -0.214(3) 0.4326(4) 0.043(2) Uani d . . . 1 . .
H H18 0.4826 -0.2538 0.4723 0.052 Uiso calc U . R 1 . .
C C19 0.3921(3) -0.464(3) 0.4185(4) 0.041(2) Uani d . . . 1 . .
O O20 0.3528(2) -0.587(2) 0.3872(3) 0.0489(17) Uani d . . . 1 . .
H H21 0.398(4) -0.54(3) 0.482(5) 0.07(4) Uiso d . . D 1 . .
O O21 0.4164(2) -0.474(2) 0.4740(3) 0.058(2) Uani d . . D 1 . .
Cl Cl22 0.49379(8) 0.1660(7) 0.32658(10) 0.0514(6) Uani d . . . 1 . .

loop_
_atom_site_aniso_label
_atom_site_aniso_U_11
_atom_site_aniso_U_22
_atom_site_aniso_U_33
_atom_site_aniso_U_12
_atom_site_aniso_U_13
_atom_site_aniso_U_23
C1 0.032(4) 0.049(6) 0.045(5) -0.002(4) 0.023(4) 0.003(4)
N2 0.034(4) 0.056(5) 0.048(4) -0.009(4) 0.027(3) 0.001(4)
C3 0.037(5) 0.060(7) 0.043(5) -0.013(4) 0.025(4) -0.005(5)
C4 0.047(5) 0.046(5) 0.031(4) -0.004(4) 0.023(4) 0.001(4)
C5 0.048(5) 0.063(7) 0.055(6) -0.007(5) 0.035(5) 0.008(5)
C6 0.036(5) 0.063(7) 0.056(6) -0.012(5) 0.029(5) -0.002(5)
I7 0.0650(4) 0.0465(4) 0.0509(4) -0.0056(3) 0.0410(3) -0.0019(3)
N8 0.029(4) 0.061(6) 0.046(4) -0.013(4) 0.020(3) -0.002(4)
C9 0.034(5) 0.050(6) 0.055(6) -0.004(4) 0.021(5) 0.000(5)
O10 0.048(4) 0.105(7) 0.072(5) -0.034(5) 0.033(4) -0.003(5)
C11 0.038(5) 0.049(7) 0.058(6) -0.003(4) 0.021(5) -0.005(5)
C12 0.041(6) 0.073(9) 0.062(7) -0.010(6) 0.014(5) -0.007(6)
C13 0.027(4) 0.051(6) 0.038(4) -0.001(4) 0.022(4) -0.004(4)
C14 0.028(4) 0.060(6) 0.037(5) -0.002(4) 0.018(4) -0.006(4)
C15 0.038(5) 0.060(7) 0.036(5) -0.001(4) 0.023(4) -0.001(4)
C16 0.039(5) 0.040(5) 0.043(5) 0.000(4) 0.026(4) -0.001(4)
C17 0.030(4) 0.063(7) 0.042(5) -0.009(4) 0.019(4) -0.003(5)
C18 0.036(5) 0.058(6) 0.036(5) -0.007(4) 0.020(4) 0.001(4)
C19 0.035(5) 0.049(6) 0.043(5) -0.003(4) 0.024(4) 0.001(4)
O20 0.031(3) 0.074(5) 0.041(3) -0.013(3) 0.020(3) -0.005(3)
O21 0.038(4) 0.100(7) 0.038(4) -0.020(4) 0.023(3) -0.003(4)
Cl22 0.0462(12) 0.0696(17) 0.0481(12) -0.0089(12) 0.0325(11) 0.0007(11)

loop_
_atom_type_symbol
_atom_type_description
_atom_type_scat_dispersion_real
_atom_type_scat_dispersion_imag
_atom_type_scat_source
C C 0.0181 0.0091 'International Tables Vol C Tables 4.2.6.8 and 6.1.1.4'
H H 0.0000 0.0000 'International Tables Vol C Tables 4.2.6.8 and 6.1.1.4'
Cl Cl 0.3639 0.7018 'International Tables Vol C Tables 4.2.6.8 and 6.1.1.4'
I I -0.3257 6.8362 'International Tables Vol C Tables 4.2.6.8 and 6.1.1.4'
N N 0.0311 0.0180 'International Tables Vol C Tables 4.2.6.8 and 6.1.1.4'
O O 0.0492 0.0322 'International Tables Vol C Tables 4.2.6.8 and 6.1.1.4'

loop_
_geom_angle_atom_site_label_1
_geom_angle_atom_site_label_2
_geom_angle_atom_site_label_3
_geom_angle_site_symmetry_1
_geom_angle_site_symmetry_3
_geom_angle
_geom_angle_publ_flag
N2 C1 N8 . . 114.2(8) ?
N2 C1 C6 . . 121.3(9) ?
N8 C1 C6 . . 124.6(8) ?
C3 N2 C1 . . 119.0(8) ?
N2 C3 C4 . . 123.1(9) ?
N2 C3 H3 . . 118.4 ?
C4 C3 H3 . . 118.4 ?
C3 C4 C5 . . 118.5(9) ?
C3 C4 I7 . . 119.7(7) ?
C5 C4 I7 . . 121.8(7) ?
C6 C5 C4 . . 119.4(9) ?
C6 C5 H5 . . 120.3 ?
C4 C5 H5 . . 120.3 ?
C5 C6 C1 . . 118.7(9) ?
C5 C6 H6 . . 120.6 ?
C1 C6 H6 . . 120.6 ?
C4 I7 Cl22 . 6_566 166.7(3) ?
C9 N8 C1 . . 129.0(8) ?
C9 N8 H8 . . 122.(6) ?
C1 N8 H8 . . 108.(7) ?
O10 C9 N8 . . 122.6(10) ?
O10 C9 C11 . . 124.0(9) ?
N8 C9 C11 . . 113.4(9) ?
C9 C11 C12 . . 111.9(9) ?
C9 C11 H11A . . 109.2 ?
C12 C11 H11A . . 109.2 ?
C9 C11 H11B . . 109.2 ?
C12 C11 H11B . . 109.2 ?
H11A C11 H11B . . 107.9 ?
C11 C12 H12A . . 109.5 ?
C11 C12 H12B . . 109.5 ?
H12A C12 H12B . . 109.5 ?
C11 C12 H12C . . 109.5 ?
H12A C12 H12C . . 109.5 ?
H12B C12 H12C . . 109.5 ?
C14 C13 C18 . . 119.4(8) ?
C14 C13 C19 . . 118.8(8) ?
C18 C13 C19 . . 121.9(8) ?
C15 C14 C13 . . 120.7(8) ?
C15 C14 H14 . . 119.6 ?
C13 C14 H14 . . 119.6 ?
C14 C15 C16 . . 119.1(8) ?
C14 C15 H15 . . 120.4 ?
C16 C15 H15 . . 120.4 ?
C17 C16 C15 . . 120.5(8) ?
C17 C16 Cl22 . . 119.7(7) ?
C15 C16 Cl22 . . 119.7(7) ?
C18 C17 C16 . . 119.8(8) ?
C18 C17 H17 . . 120.1 ?
C16 C17 H17 . . 120.1 ?
C17 C18 C13 . . 120.4(8) ?
C17 C18 H18 . . 119.8 ?
C13 C18 H18 . . 119.8 ?
O20 C19 O21 . . 123.5(8) ?
O20 C19 C13 . . 122.7(8) ?
O21 C19 C13 . . 113.8(8) ?
C19 O21 H21 . . 106.(9) ?
C16 Cl22 I7 . 5_666 162.7(3) ?

loop_
_geom_bond_atom_site_label_1
_geom_bond_atom_site_label_2
_geom_bond_site_symmetry_2
_geom_bond_distance
_geom_bond_publ_flag
C1 N2 . 1.336(12) ?
C1 N8 . 1.385(12) ?
C1 C6 . 1.408(13) ?
N2 C3 . 1.331(12) ?
C3 C4 . 1.373(12) ?
C3 H3 . 0.95 ?
C4 C5 . 1.382(14) ?
C4 I7 . 2.093(9) ?
C5 C6 . 1.373(15) ?
C5 H5 . 0.95 ?
C6 H6 . 0.95 ?
I7 Cl22 6_566 3.674(3) ?
N8 C9 . 1.371(12) ?
N8 H8 . 0.87(5) ?
C9 O10 . 1.214(12) ?
C9 C11 . 1.508(15) ?
C11 C12 . 1.532(13) ?
C11 H11A . 0.99 ?
C11 H11B . 0.99 ?
C12 H12A . 0.98 ?
C12 H12B . 0.98 ?
C12 H12C . 0.98 ?
C13 C14 . 1.378(12) ?
C13 C18 . 1.392(12) ?
C13 C19 . 1.493(12) ?
C14 C15 . 1.377(13) ?
C14 H14 . 0.95 ?
C15 C16 . 1.392(13) ?
C15 H15 . 0.95 ?
C16 C17 . 1.378(13) ?
C16 Cl22 . 1.729(9) ?
C17 C18 . 1.370(13) ?
C17 H17 . 0.95 ?
C18 H18 . 0.95 ?
C19 O20 . 1.217(11) ?
C19 O21 . 1.308(11) ?
O21 H21 . 0.82(5) ?
Cl22 I7 5_666 3.770(2) ?

loop_
_geom_hbond_atom_site_label_D
_geom_hbond_atom_site_label_H
_geom_hbond_atom_site_label_A
_geom_hbond_site_symmetry_A
_geom_hbond_distance_DH
_geom_hbond_distance_HA
_geom_hbond_distance_DA
_geom_hbond_angle_DHA
_geom_hbond_publ_flag
N8 H8 O20 1_565 0.87(5) 2.03(5) 2.894(10) 173.(9) ?
O21 H21 N2 1_545 0.82(5) 1.84(6) 2.643(10) 166.(13) ?
